data_1508298
loop_
_publ_author_name
'Lehnherr, Dan'
'Waterloo, Andreas R.'
'Goetz, Katelyn P.'
'Payne, Marcia M.'
'Hampel, Frank'
'Anthony, John E.'
'Jurchescu, Oana D.'
'Tykwinski, Rik R.'

_publ_section_title
;
 Isomerically pure syn-anthradithiophenes: synthesis, properties, and FET
 performance.
;
_journal_issue 14
_journal_name_full 'Organic letters'
_journal_page_first 3660
_journal_page_last 3663
_journal_paper_doi 10.1021/ol301503k
_journal_volume 14
_journal_year 2012
_chemical_formula_moiety 'C24 H24 Br2 O7 S2'
_chemical_formula_sum 'C24 H24 Br2 O7 S2'
_chemical_formula_weight 648.37
_chemical_name_systematic
; 
 ? 
;
_space_group_IT_number 2
_symmetry_cell_setting triclinic
_symmetry_space_group_name_Hall '-P 1'
_symmetry_space_group_name_H-M 'P -1'
_atom_sites_solution_hydrogens geom
_atom_sites_solution_primary direct
_atom_sites_solution_secondary difmap
_audit_creation_method SHELXL-97
_cell_angle_alpha 79.6984(3)
_cell_angle_beta 77.6664(3)
_cell_angle_gamma 69.1243(3)
_cell_formula_units_Z 2
_cell_length_a 9.1549(3)
_cell_length_b 10.2793(3)
_cell_length_c 14.5581(4)
_cell_measurement_reflns_used 9902
_cell_measurement_temperature 173(2)
_cell_measurement_theta_max 27.57
_cell_measurement_theta_min 2.41
_cell_volume 1242.59(6)
_computing_cell_refinement 'Bruker SAINT'
_computing_data_collection 'Bruker APEX2'
_computing_data_reduction 'Bruker SAINT'
_computing_molecular_graphics 'Bruker SHELXTL'
_computing_publication_material 'Bruker SHELXTL'
_computing_structure_refinement 'SHELXL-97 (Sheldrick, 2008)'
_computing_structure_solution 'SIR-97 (Altomare et al, 1999)'
_diffrn_ambient_temperature 173(2)
_diffrn_measured_fraction_theta_full 0.991
_diffrn_measured_fraction_theta_max 0.991
_diffrn_measurement_device_type 'Bruker APEX-II CCD'
_diffrn_measurement_method '\w scans'
_diffrn_radiation_monochromator graphite
_diffrn_radiation_source 'fine-focus sealed tube'
_diffrn_radiation_type MoK\a
_diffrn_radiation_wavelength 0.71073
_diffrn_reflns_av_R_equivalents 0.0103
_diffrn_reflns_av_sigmaI/netI 0.0155
_diffrn_reflns_limit_h_max 11
_diffrn_reflns_limit_h_min -11
_diffrn_reflns_limit_k_max 13
_diffrn_reflns_limit_k_min -13
_diffrn_reflns_limit_l_max 18
_diffrn_reflns_limit_l_min -18
_diffrn_reflns_number 11116
_diffrn_reflns_theta_full 27.57
_diffrn_reflns_theta_max 27.57
_diffrn_reflns_theta_min 2.13
_exptl_absorpt_coefficient_mu 3.474
_exptl_absorpt_correction_T_max 0.7782
_exptl_absorpt_correction_T_min 0.2708
_exptl_absorpt_correction_type numerical
_exptl_absorpt_process_details 'SADABS (Sheldrick, 2008)'
_exptl_crystal_colour yellow
_exptl_crystal_density_diffrn 1.733
_exptl_crystal_density_method 'not measured'
_exptl_crystal_description plate
_exptl_crystal_F_000 652
_exptl_crystal_size_max 0.51
_exptl_crystal_size_mid 0.25
_exptl_crystal_size_min 0.08
_refine_diff_density_max 0.640
_refine_diff_density_min -0.496
_refine_diff_density_rms 0.054
_refine_ls_extinction_method none
_refine_ls_goodness_of_fit_ref 1.041
_refine_ls_hydrogen_treatment constr
_refine_ls_matrix_type full
_refine_ls_number_parameters 318
_refine_ls_number_reflns 5694
_refine_ls_number_restraints 0
_refine_ls_restrained_S_all 1.041
_refine_ls_R_factor_all 0.0264
_refine_ls_R_factor_gt 0.0236
_refine_ls_shift/su_max 0.004
_refine_ls_shift/su_mean 0.000
_refine_ls_structure_factor_coef Fsqd
_refine_ls_weighting_details 'calc w=1/[\s^2^(Fo^2^)+(0.0322P)^2^+0.6144P] where P=(Fo^2^+2Fc^2^)/3'
_refine_ls_weighting_scheme calc
_refine_ls_wR_factor_gt 0.0610
_refine_ls_wR_factor_ref 0.0623
_reflns_number_gt 5232
_reflns_number_total 5694
_reflns_threshold_expression I>2\s(I)
_cod_data_source_file ol301503k_si_002.cif
_cod_data_source_block 8
_cod_depositor_comments
;
The following automatic conversions were performed:

'_symmetry_cell_setting' value 'Triclinic' changed to 'triclinic'
according to /home/saulius/struct/CIF-dictionaries/cif_core.dic
dictionary named 'cif_core.dic' version 2.4.2 from 2011-04-26.

Automatic conversion script
Id: cif_fix_values 1891 2012-01-12 08:04:46Z andrius 

 Adding full bibliography for 1508296--1508298.cif.
;
_cod_original_sg_symbol_H-M P-1
_cod_database_code 1508298

loop_
_symmetry_equiv_pos_as_xyz
'x, y, z'
'-x, -y, -z'

loop_
_atom_site_label
_atom_site_type_symbol
_atom_site_fract_x
_atom_site_fract_y
_atom_site_fract_z
_atom_site_U_iso_or_equiv
_atom_site_adp_type
_atom_site_occupancy
_atom_site_symmetry_multiplicity
_atom_site_calc_flag
_atom_site_refinement_flags
Br1 Br 0.71693(3) 0.28488(2) 0.157558(13) 0.04023(6) Uani 1 1 d .
Br2 Br 0.11603(2) -0.111243(19) 1.110736(14) 0.03746(6) Uani 1 1 d .
S1 S 0.64475(5) 0.26540(4) 0.37567(3) 0.02578(9) Uani 1 1 d .
S2 S 0.32369(5) 0.00519(4) 0.94298(3) 0.02686(9) Uani 1 1 d .
O1 O 0.60886(16) 0.37391(13) 0.73255(9) 0.0334(3) Uani 1 1 d .
O2 O 0.97579(14) 0.53849(14) 0.38353(10) 0.0358(3) Uani 1 1 d .
O3 O 0.73629(16) 0.69685(14) 0.36899(12) 0.0423(3) Uani 1 1 d .
O4 O 0.67812(16) -0.12571(12) 0.63154(9) 0.0338(3) Uani 1 1 d .
O5 O 0.80697(14) -0.01366(13) 0.69795(9) 0.0324(3) Uani 1 1 d .
O6 O 0.10134(15) 0.43415(13) 1.09917(9) 0.0314(3) Uani 1 1 d .
O7 O 0.36275(15) 0.38963(13) 1.04892(10) 0.0345(3) Uani 1 1 d .
C1 C 0.7221(2) 0.34217(18) 0.27128(11) 0.0269(3) Uani 1 1 d .
C2 C 0.7820(2) 0.43956(18) 0.28333(12) 0.0280(3) Uani 1 1 d .
H2 H 0.8302 0.4913 0.2331 0.034 Uiso 1 1 calc R
C3 C 0.76387(19) 0.45474(17) 0.38103(11) 0.0245(3) Uani 1 1 d .
C4 C 0.69472(18) 0.36483(16) 0.44083(11) 0.0223(3) Uani 1 1 d .
C5 C 0.65908(17) 0.35430(17) 0.54328(11) 0.0227(3) Uani 1 1 d .
H5 H 0.6558 0.4330 0.5704 0.027 Uiso 1 1 calc R
C6 C 0.63002(18) 0.24925(16) 0.60548(11) 0.0220(3) Uani 1 1 d .
C7 C 0.6325(2) 0.11228(17) 0.58159(11) 0.0250(3) Uani 1 1 d .
H7A H 0.7149 0.0836 0.5258 0.030 Uiso 1 1 calc R
H7B H 0.5288 0.1237 0.5652 0.030 Uiso 1 1 calc R
C8 C 0.66678(19) -0.00139(17) 0.66490(11) 0.0252(3) Uani 1 1 d .
C9 C 0.53769(19) 0.03767(17) 0.75044(11) 0.0246(3) Uani 1 1 d .
H9A H 0.4367 0.0371 0.7365 0.029 Uiso 1 1 calc R
H9B H 0.5662 -0.0334 0.8051 0.029 Uiso 1 1 calc R
C10 C 0.51503(18) 0.18026(16) 0.77599(11) 0.0231(3) Uani 1 1 d .
C11 C 0.58867(18) 0.27527(17) 0.70757(11) 0.0240(3) Uani 1 1 d .
C12 C 0.42753(18) 0.23291(16) 0.85605(11) 0.0231(3) Uani 1 1 d .
H12 H 0.4273 0.3232 0.8629 0.028 Uiso 1 1 calc R
C13 C 0.33384(18) 0.17334(16) 0.93313(11) 0.0216(3) Uani 1 1 d .
C14 C 0.24152(19) 0.23975(16) 1.01067(11) 0.0219(3) Uani 1 1 d .
C15 C 0.16357(19) 0.15713(17) 1.07710(11) 0.0250(3) Uani 1 1 d .
H15 H 0.0961 0.1874 1.1341 0.030 Uiso 1 1 calc R
C16 C 0.1978(2) 0.02928(17) 1.04881(12) 0.0258(3) Uani 1 1 d .
C17 C 0.8128(2) 0.56185(18) 0.41312(12) 0.0272(3) Uani 1 1 d .
H17 H 0.7858 0.5600 0.4835 0.033 Uiso 1 1 calc R
C18 C 0.9920(2) 0.6713(2) 0.38523(16) 0.0389(4) Uani 1 1 d .
H18A H 1.0862 0.6818 0.3405 0.047 Uiso 1 1 calc R
H18B H 1.0009 0.6833 0.4496 0.047 Uiso 1 1 calc R
C19 C 0.8416(3) 0.7746(2) 0.3551(2) 0.0519(6) Uani 1 1 d .
H19A H 0.7979 0.8536 0.3943 0.062 Uiso 1 1 calc R
H19B H 0.8610 0.8123 0.2879 0.062 Uiso 1 1 calc R
C20 C 0.7159(3) -0.24919(19) 0.69712(15) 0.0400(4) Uani 1 1 d .
H20A H 0.7320 -0.3310 0.6656 0.048 Uiso 1 1 calc R
H20B H 0.6287 -0.2413 0.7506 0.048 Uiso 1 1 calc R
H20C H 0.8131 -0.2601 0.7203 0.048 Uiso 1 1 calc R
C21 C 0.9489(2) -0.0409(2) 0.63167(16) 0.0462(5) Uani 1 1 d .
H21A H 1.0388 -0.0612 0.6646 0.055 Uiso 1 1 calc R
H21B H 0.9434 0.0414 0.5849 0.055 Uiso 1 1 calc R
H21C H 0.9629 -0.1216 0.5996 0.055 Uiso 1 1 calc R
C22 C 0.22405(19) 0.38600(16) 1.02347(11) 0.0235(3) Uani 1 1 d .
H22 H 0.2012 0.4495 0.9639 0.028 Uiso 1 1 calc R
C23 C 0.1342(2) 0.5465(2) 1.12614(15) 0.0400(5) Uani 1 1 d .
H23A H 0.1057 0.5493 1.1955 0.048 Uiso 1 1 calc R
H23B H 0.0742 0.6375 1.0942 0.048 Uiso 1 1 calc R
C24 C 0.3124(2) 0.5149(2) 1.09453(14) 0.0348(4) Uani 1 1 d .
H24A H 0.3347 0.5929 1.0499 0.042 Uiso 1 1 calc R
H24B H 0.3666 0.4993 1.1495 0.042 Uiso 1 1 calc R

loop_
_atom_site_aniso_label
_atom_site_aniso_U_11
_atom_site_aniso_U_22
_atom_site_aniso_U_33
_atom_site_aniso_U_23
_atom_site_aniso_U_13
_atom_site_aniso_U_12
Br1 0.05158(12) 0.05042(12) 0.02648(10) -0.00842(8) -0.00776(8) -0.02348(10)
Br2 0.04655(12) 0.02742(10) 0.04334(11) 0.00085(7) -0.00261(8) -0.02318(8)
S1 0.0279(2) 0.0266(2) 0.02508(19) -0.00228(15) -0.00555(15) -0.01128(16)
S2 0.0315(2) 0.02159(19) 0.0292(2) -0.00791(15) -0.00013(16) -0.01128(16)
O1 0.0437(7) 0.0344(7) 0.0283(6) -0.0096(5) 0.0028(5) -0.0223(6)
O2 0.0248(6) 0.0325(7) 0.0528(8) -0.0079(6) -0.0110(6) -0.0083(5)
O3 0.0296(7) 0.0255(6) 0.0753(10) 0.0003(6) -0.0196(7) -0.0098(5)
O4 0.0490(8) 0.0206(6) 0.0275(6) -0.0056(5) -0.0014(5) -0.0080(5)
O5 0.0228(6) 0.0347(7) 0.0328(6) -0.0008(5) -0.0027(5) -0.0035(5)
O6 0.0346(6) 0.0256(6) 0.0344(7) -0.0135(5) 0.0106(5) -0.0148(5)
O7 0.0289(6) 0.0322(7) 0.0483(8) -0.0183(6) -0.0032(6) -0.0122(5)
C1 0.0281(8) 0.0296(8) 0.0220(7) -0.0036(6) -0.0053(6) -0.0075(7)
C2 0.0295(8) 0.0304(9) 0.0238(8) 0.0000(6) -0.0029(6) -0.0120(7)
C3 0.0236(7) 0.0242(8) 0.0252(8) -0.0031(6) -0.0038(6) -0.0072(6)
C4 0.0196(7) 0.0214(7) 0.0246(8) -0.0039(6) -0.0036(6) -0.0045(6)
C5 0.0182(7) 0.0239(7) 0.0251(8) -0.0051(6) -0.0023(6) -0.0055(6)
C6 0.0188(7) 0.0217(7) 0.0237(7) -0.0041(6) -0.0023(6) -0.0045(6)
C7 0.0281(8) 0.0230(8) 0.0221(7) -0.0046(6) -0.0025(6) -0.0064(6)
C8 0.0269(8) 0.0213(7) 0.0244(8) -0.0052(6) -0.0011(6) -0.0049(6)
C9 0.0251(8) 0.0227(8) 0.0241(8) -0.0048(6) -0.0003(6) -0.0068(6)
C10 0.0224(7) 0.0224(7) 0.0242(8) -0.0027(6) -0.0035(6) -0.0072(6)
C11 0.0217(7) 0.0250(8) 0.0240(8) -0.0047(6) -0.0004(6) -0.0073(6)
C12 0.0246(7) 0.0221(7) 0.0233(7) -0.0040(6) -0.0030(6) -0.0084(6)
C13 0.0248(7) 0.0190(7) 0.0226(7) -0.0032(6) -0.0041(6) -0.0084(6)
C14 0.0252(7) 0.0206(7) 0.0210(7) -0.0017(6) -0.0033(6) -0.0096(6)
C15 0.0284(8) 0.0239(8) 0.0237(8) -0.0030(6) -0.0009(6) -0.0117(6)
C16 0.0301(8) 0.0230(8) 0.0265(8) -0.0008(6) -0.0022(6) -0.0138(6)
C17 0.0286(8) 0.0279(8) 0.0266(8) -0.0022(6) -0.0027(6) -0.0127(7)
C18 0.0323(9) 0.0392(10) 0.0523(12) -0.0063(9) -0.0086(8) -0.0186(8)
C19 0.0396(11) 0.0341(11) 0.0869(18) 0.0093(11) -0.0198(11) -0.0204(9)
C20 0.0493(11) 0.0232(9) 0.0440(11) -0.0043(8) -0.0076(9) -0.0075(8)
C21 0.0287(9) 0.0499(12) 0.0506(12) -0.0079(10) 0.0016(9) -0.0053(9)
C22 0.0266(8) 0.0227(8) 0.0221(7) -0.0049(6) 0.0006(6) -0.0107(6)
C23 0.0467(11) 0.0284(9) 0.0478(11) -0.0195(8) 0.0082(9) -0.0175(8)
C24 0.0422(10) 0.0316(9) 0.0369(10) -0.0145(8) -0.0025(8) -0.0170(8)

loop_
_atom_type_symbol
_atom_type_description
_atom_type_scat_dispersion_real
_atom_type_scat_dispersion_imag
_atom_type_scat_source
C C 0.0033 0.0016 'International Tables Vol C Tables 4.2.6.8 and 6.1.1.4'
H H 0.0000 0.0000 'International Tables Vol C Tables 4.2.6.8 and 6.1.1.4'
O O 0.0106 0.0060 'International Tables Vol C Tables 4.2.6.8 and 6.1.1.4'
S S 0.1246 0.1234 'International Tables Vol C Tables 4.2.6.8 and 6.1.1.4'
Br Br -0.2901 2.4595 'International Tables Vol C Tables 4.2.6.8 and 6.1.1.4'

loop_
_geom_angle_atom_site_label_1
_geom_angle_atom_site_label_2
_geom_angle_atom_site_label_3
_geom_angle
C1 S1 C4 91.41(8)
C16 S2 C13 91.26(8)
C17 O2 C18 103.92(13)
C17 O3 C19 107.23(14)
C8 O4 C20 115.54(14)
C21 O5 C8 117.20(15)
C22 O6 C23 104.25(12)
C22 O7 C24 104.81(13)
C2 C1 S1 113.36(13)
C2 C1 Br1 127.78(13)
S1 C1 Br1 118.86(10)
C1 C2 C3 111.45(15)
C4 C3 C2 113.48(15)
C4 C3 C17 124.55(15)
C2 C3 C17 121.95(14)
C3 C4 C5 127.23(15)
C3 C4 S1 110.25(12)
C5 C4 S1 122.46(12)
C6 C5 C4 129.36(15)
C5 C6 C7 126.04(14)
C5 C6 C11 115.73(14)
C7 C6 C11 118.22(13)
C6 C7 C8 110.80(13)
O4 C8 O5 111.98(13)
O4 C8 C9 113.53(13)
O5 C8 C9 103.48(13)
O4 C8 C7 105.35(13)
O5 C8 C7 112.27(13)
C9 C8 C7 110.42(13)
C10 C9 C8 111.82(13)
C12 C10 C11 115.80(14)
C12 C10 C9 124.89(14)
C11 C10 C9 119.27(14)
O1 C11 C10 121.63(15)
O1 C11 C6 120.83(14)
C10 C11 C6 117.47(14)
C10 C12 C13 129.95(15)
C14 C13 C12 125.27(14)
C14 C13 S2 109.93(11)
C12 C13 S2 124.79(12)
C13 C14 C15 114.01(14)
C13 C14 C22 123.27(14)
C15 C14 C22 122.73(14)
C16 C15 C14 111.24(15)
C15 C16 S2 113.56(12)
C15 C16 Br2 126.45(13)
S2 C16 Br2 119.94(9)
O2 C17 O3 105.23(13)
O2 C17 C3 110.88(14)
O3 C17 C3 109.72(14)
O2 C18 C19 103.40(15)
O3 C19 C18 104.88(16)
O7 C22 O6 105.75(13)
O7 C22 C14 110.50(13)
O6 C22 C14 110.22(12)
O6 C23 C24 104.91(14)
O7 C24 C23 104.30(14)

loop_
_geom_bond_atom_site_label_1
_geom_bond_atom_site_label_2
_geom_bond_distance
Br1 C1 1.8686(16)
Br2 C16 1.8645(16)
S1 C1 1.7156(17)
S1 C4 1.7376(16)
S2 C16 1.7140(17)
S2 C13 1.7427(15)
O1 C11 1.220(2)
O2 C17 1.406(2)
O2 C18 1.430(2)
O3 C17 1.418(2)
O3 C19 1.421(2)
O4 C8 1.4091(19)
O4 C20 1.427(2)
O5 C21 1.414(2)
O5 C8 1.422(2)
O6 C22 1.4112(19)
O6 C23 1.427(2)
O7 C22 1.411(2)
O7 C24 1.436(2)
C1 C2 1.353(2)
C2 C3 1.427(2)
C3 C4 1.381(2)
C3 C17 1.502(2)
C4 C5 1.450(2)
C5 C6 1.345(2)
C6 C7 1.501(2)
C6 C11 1.501(2)
C7 C8 1.526(2)
C8 C9 1.523(2)
C9 C10 1.508(2)
C10 C12 1.346(2)
C10 C11 1.495(2)
C12 C13 1.445(2)
C13 C14 1.382(2)
C14 C15 1.417(2)
C14 C22 1.496(2)
C15 C16 1.356(2)
C18 C19 1.505(3)
C23 C24 1.527(3)

loop_
_geom_torsion_atom_site_label_1
_geom_torsion_atom_site_label_2
_geom_torsion_atom_site_label_3
_geom_torsion_atom_site_label_4
_geom_torsion
C4 S1 C1 C2 -0.58(14)
C4 S1 C1 Br1 178.98(10)
S1 C1 C2 C3 -0.62(19)
Br1 C1 C2 C3 179.88(12)
C1 C2 C3 C4 1.9(2)
C1 C2 C3 C17 -176.64(15)
C2 C3 C4 C5 -179.63(15)
C17 C3 C4 C5 -1.1(3)
C2 C3 C4 S1 -2.30(18)
C17 C3 C4 S1 176.21(13)
C1 S1 C4 C3 1.63(13)
C1 S1 C4 C5 179.11(13)
C3 C4 C5 C6 -161.42(17)
S1 C4 C5 C6 21.5(2)
C4 C5 C6 C7 1.8(3)
C4 C5 C6 C11 -176.97(15)
C5 C6 C7 C8 154.97(15)
C11 C6 C7 C8 -26.26(19)
C20 O4 C8 O5 55.49(19)
C20 O4 C8 C9 -61.2(2)
C20 O4 C8 C7 177.81(15)
C21 O5 C8 O4 61.3(2)
C21 O5 C8 C9 -176.01(15)
C21 O5 C8 C7 -56.9(2)
C6 C7 C8 O4 -175.59(13)
C6 C7 C8 O5 -53.46(17)
C6 C7 C8 C9 61.46(17)
O4 C8 C9 C10 -172.53(13)
O5 C8 C9 C10 65.86(16)
C7 C8 C9 C10 -54.48(18)
C8 C9 C10 C12 -169.32(15)
C8 C9 C10 C11 13.0(2)
C12 C10 C11 O1 20.9(2)
C9 C10 C11 O1 -161.22(16)
C12 C10 C11 C6 -156.20(14)
C9 C10 C11 C6 21.7(2)
C5 C6 C11 O1 -12.7(2)
C7 C6 C11 O1 168.39(15)
C5 C6 C11 C10 164.39(14)
C7 C6 C11 C10 -14.5(2)
C11 C10 C12 C13 175.89(15)
C9 C10 C12 C13 -1.9(3)
C10 C12 C13 C14 -176.67(17)
C10 C12 C13 S2 4.6(3)
C16 S2 C13 C14 0.12(13)
C16 S2 C13 C12 179.02(14)
C12 C13 C14 C15 -178.93(15)
S2 C13 C14 C15 -0.03(18)
C12 C13 C14 C22 1.5(3)
S2 C13 C14 C22 -179.65(12)
C13 C14 C15 C16 -0.1(2)
C22 C14 C15 C16 179.52(15)
C14 C15 C16 S2 0.20(19)
C14 C15 C16 Br2 -177.27(12)
C13 S2 C16 C15 -0.19(14)
C13 S2 C16 Br2 177.46(10)
C18 O2 C17 O3 39.69(18)
C18 O2 C17 C3 158.26(15)
C19 O3 C17 O2 -28.0(2)
C19 O3 C17 C3 -147.31(18)
C4 C3 C17 O2 121.16(17)
C2 C3 C17 O2 -60.4(2)
C4 C3 C17 O3 -123.02(17)
C2 C3 C17 O3 55.4(2)
C17 O2 C18 C19 -35.2(2)
C17 O3 C19 C18 5.5(2)
O2 C18 C19 O3 18.2(2)
C24 O7 C22 O6 -38.51(17)
C24 O7 C22 C14 -157.78(14)
C23 O6 C22 O7 39.92(17)
C23 O6 C22 C14 159.37(15)
C13 C14 C22 O7 -74.25(19)
C15 C14 C22 O7 106.16(17)
C13 C14 C22 O6 169.22(15)
C15 C14 C22 O6 -10.4(2)
C22 O6 C23 C24 -25.02(19)
C22 O7 C24 C23 21.44(19)
O6 C23 C24 O7 2.2(2)

loop_
_cod_related_entry_id
_cod_related_entry_code
_cod_related_entry_database
1 30651978 ChemSpider
